data_4070944
loop_
_publ_author_name
'Armitt, David J.'
'Bruce, Michael I.'
'Skelton, Brian W.'
'White, Allan H.'

_publ_section_title
;
 Reactions of Alkynyl&#x2212;Ruthenium Complexes with the Ketene
 Dithioacetal, (MeS)2CC(CN)2
;
_journal_issue 14
_journal_name_full Organometallics
_journal_page_first 3556
_journal_paper_doi 10.1021/om7011437
_journal_volume 27
_journal_year 2008
_chemical_formula_moiety 'C20 H16 N2 O Ru S2'
_chemical_formula_sum 'C20 H16 N2 O Ru S2'
_chemical_formula_weight 465.56
_space_group_IT_number 14
_symmetry_cell_setting monoclinic
_symmetry_space_group_name_Hall '-P 2ybc'
_symmetry_space_group_name_H-M 'P 1 21/c 1'
_cell_angle_alpha 90.00000
_cell_angle_beta 95.161(4)
_cell_angle_gamma 90.00000
_cell_formula_units_Z 4
_cell_length_a 11.2373(7)
_cell_length_b 14.7510(6)
_cell_length_c 11.6038(5)
_cell_measurement_reflns_used 57819
_cell_measurement_temperature 100
_cell_measurement_theta_max 36.95
_cell_measurement_theta_min 2.79
_cell_volume 1915.66(17)
_computing_cell_refinement
;
CrysAlis RED, Oxford Diffraction Ltd.,
Version 1.171.29.5 (release 22-02-2006 CrysAlis171 .NET)
;
_computing_data_collection
;
CrysAlis CCD, Oxford Diffraction Ltd.,
Version 1.171.29.5 (release 22-02-2006 CrysAlis171 .NET)
;
_computing_data_reduction
;
CrysAlis RED, Oxford Diffraction Ltd.,
Version 1.171.29.5 (release 22-02-2006 CrysAlis171 .NET)
;
_computing_molecular_graphics xtal
_computing_publication_material 'xtal BONDLA CIFIO'
_computing_structure_refinement 'xtal CRYLSQ'
_computing_structure_solution xtal
_diffrn_ambient_temperature 100
_diffrn_measured_fraction_theta_full 1
_diffrn_measured_fraction_theta_max .98
_diffrn_measurement_device_type
;
 Oxford Diffraction Xcalibur diffractometer
;
_diffrn_measurement_method '\w scans'
_diffrn_radiation_detector 'CCD area detector'
_diffrn_radiation_monochromator graphite
_diffrn_radiation_source 'sealed tube'
_diffrn_radiation_type 'Mo K\a'
_diffrn_radiation_wavelength .71073
_diffrn_reflns_av_R_equivalents .023
_diffrn_reflns_av_sigmaI/netI .03
_diffrn_reflns_limit_h_max 18
_diffrn_reflns_limit_h_min -18
_diffrn_reflns_limit_k_max 24
_diffrn_reflns_limit_k_min -24
_diffrn_reflns_limit_l_max 19
_diffrn_reflns_limit_l_min -19
_diffrn_reflns_number 90519
_diffrn_reflns_theta_full 36.3
_diffrn_reflns_theta_max 36.8
_diffrn_reflns_theta_min 2.78
_diffrn_standards_decay_% 0
_diffrn_standards_number 0
_exptl_absorpt_coefficient_mu 1.047
_exptl_absorpt_correction_T_max 1.09
_exptl_absorpt_correction_T_min .89
_exptl_absorpt_correction_type multi-scan
_exptl_absorpt_process_details
;
 SCALE3 ABSPACK
;
_exptl_crystal_colour orange
_exptl_crystal_density_diffrn 1.614
_exptl_crystal_density_method 'not measured'
_exptl_crystal_description plate
_exptl_crystal_F_000 936
_exptl_crystal_size_max .46
_exptl_crystal_size_mid .35
_exptl_crystal_size_min .1
_refine_diff_density_max 2.143
_refine_diff_density_min -.928
_refine_ls_extinction_method none
_refine_ls_goodness_of_fit_gt 1.062
_refine_ls_goodness_of_fit_ref 1.062
_refine_ls_hydrogen_treatment noref
_refine_ls_matrix_type full
_refine_ls_number_constraints 0
_refine_ls_number_parameters 235
_refine_ls_number_reflns 9440
_refine_ls_number_restraints 0
_refine_ls_R_factor_all .047
_refine_ls_R_factor_gt .047
_refine_ls_shift/su_max .002
_refine_ls_shift/su_mean .0002
_refine_ls_structure_factor_coef Fsqd
_refine_ls_weighting_details
;
w=1/(sig^2(F^2) + 8F^2)
;
_refine_ls_weighting_scheme calc
_refine_ls_wR_factor_gt .095
_refine_ls_wR_factor_ref .095
_reflns_d_resolution_high .591
_reflns_d_resolution_low 7.307
_reflns_Friedel_coverage 0
_reflns_limit_h_max 18
_reflns_limit_h_min 0
_reflns_limit_k_max 24
_reflns_limit_k_min 0
_reflns_limit_l_max 19
_reflns_limit_l_min -19
_reflns_number_gt 7877
_reflns_number_total 9440
_reflns_threshold_expression 'I>  2.00 sig(I)'
_cod_data_source_file om7011437-file009.cif
_cod_data_source_block br1257
_cod_original_sg_symbol_Hall -p_2ybc
_cod_original_sg_symbol_H-M P_1_21/c_1
_cod_database_code 4070944

loop_
_symmetry_equiv_pos_as_xyz
+x,+y,+z
-x,1/2+y,1/2-z
-x,-y,-z
+x,1/2-y,1/2+z

loop_
_atom_site_label
_atom_site_fract_x
_atom_site_fract_y
_atom_site_fract_z
_atom_site_U_iso_or_equiv
_atom_site_adp_type
_atom_site_occupancy
Ru .762946(14) .388534(10) .757041(13) .01558(6) Uani 1.00000
C01 .75659(18) .40968(13) .59764(17) .0189(7) Uani 1.00000
O01 .75575(18) .41975(12) .49900(14) .0268(7) Uani 1.00000
C1 .80003(17) .52276(13) .79270(16) .0170(7) Uani 1.00000
S1 .93652(4) .57731(4) .78604(5) .0207(2) Uani 1.00000
C11 1.0277(2) .50417(19) .7067(3) .0316(11) Uani 1.00000
C2 .71438(16) .58048(12) .83626(16) .0156(6) Uani 1.00000
C21 .74404(16) .67616(12) .87147(16) .0163(6) Uani 1.00000
C22 .71820(18) .74658(14) .79217(18) .0197(7) Uani 1.00000
C23 .7482(2) .83536(14) .8237(2) .0240(8) Uani 1.00000
C24 .8019(2) .85438(15) .9337(2) .0265(9) Uani 1.00000
C25 .8268(2) .78454(15) 1.0130(2) .0245(9) Uani 1.00000
C26 .79780(19) .69529(14) .98193(18) .0201(7) Uani 1.00000
C3 .59720(16) .54889(12) .84158(15) .0156(6) Uani 1.00000
S3 .57101(4) .43728(3) .78069(4) .01596(16) Uani 1.00000
C31 .4965(2) .47273(16) .64286(18) .0223(8) Uani 1.00000
C4 .50004(17) .59182(13) .88571(17) .0179(7) Uani 1.00000
C41 .5029(2) .67955(15) .9387(2) .0221(8) Uani 1.00000
N41 .4945(2) .74934(15) .9838(2) .0308(9) Uani 1.00000
C42 .38543(18) .54925(14) .88037(17) .0196(7) Uani 1.00000
N42 .29024(17) .51813(14) .87744(18) .0252(8) Uani 1.00000
C101 .7871(3) .3117(2) .9235(2) .0333(11) Uani 1.00000
C102 .7359(2) .25178(17) .8368(2) .0302(10) Uani 1.00000
C103 .8178(2) .24137(16) .7535(2) .0277(9) Uani 1.00000
C104 .9211(2) .29582(17) .7857(2) .0280(10) Uani 1.00000
C105 .9009(3) .33769(18) .8934(2) .0335(11) Uani 1.00000
H11a 1.10372 .53056 .70124 .04700 Uiso 1.00000
H11b 1.03815 .44692 .74622 .04700 Uiso 1.00000
H11c .98995 .49330 .63141 .04700 Uiso 1.00000
H22 .67967 .73389 .71709 .02500 Uiso 1.00000
H23 .73235 .88382 .76968 .02900 Uiso 1.00000
H24 .82134 .91514 .95373 .03300 Uiso 1.00000
H25 .86249 .79805 1.08863 .02900 Uiso 1.00000
H26 .81519 .64710 1.03521 .02500 Uiso 1.00000
H31a .47528 .42034 .59736 .03300 Uiso 1.00000
H31b .42641 .50554 .65571 .03300 Uiso 1.00000
H31c .54869 .50955 .60360 .03300 Uiso 1.00000
H101 .75111 .33109 .99006 .04300 Uiso 1.00000
H102 .65924 .22337 .83613 .03800 Uiso 1.00000
H103 .80704 .20371 .68758 .03300 Uiso 1.00000
H104 .98911 .30192 .74252 .03600 Uiso 1.00000
H105 .95598 .37728 .93693 .04100 Uiso 1.00000

loop_
_atom_site_aniso_label
_atom_site_aniso_U_11
_atom_site_aniso_U_22
_atom_site_aniso_U_33
_atom_site_aniso_U_12
_atom_site_aniso_U_13
_atom_site_aniso_U_23
Ru .01751(7) .01399(6) .01521(6) .00211(4) .00121(5) -.00055(4)
C01 .0210(8) .0152(7) .0205(8) .0000(6) .0023(6) -.0016(6)
O01 .0392(9) .0232(7) .0184(6) -.0028(6) .0045(6) .0003(5)
C1 .0159(7) .0179(7) .0171(7) .0012(6) .0009(5) -.0011(6)
S1 .01550(18) .0196(2) .0274(2) -.00057(15) .00395(16) -.00354(17)
C11 .0186(9) .0330(12) .0443(14) -.0024(8) .0086(9) -.0142(10)
C2 .0168(7) .0135(6) .0166(7) .0015(5) .0018(5) .0000(5)
C21 .0158(7) .0142(7) .0192(7) .0005(5) .0033(5) -.0003(5)
C22 .0197(8) .0180(7) .0219(8) .0013(6) .0053(6) .0025(6)
C23 .0257(9) .0172(8) .0301(10) .0022(7) .0091(8) .0046(7)
C24 .0267(10) .0158(8) .0383(11) -.0036(7) .0107(8) -.0054(8)
C25 .0256(9) .0215(8) .0266(9) -.0043(7) .0044(7) -.0077(7)
C26 .0206(8) .0180(8) .0214(8) -.0007(6) .0006(6) -.0008(6)
C3 .0162(7) .0145(6) .0161(6) .0013(5) .0022(5) .0002(5)
S3 .01666(17) .01478(17) .01640(17) -.00046(14) .00136(13) .00046(13)
C31 .0205(8) .0268(9) .0188(8) .0014(7) -.0026(6) -.0003(7)
C4 .0154(7) .0182(7) .0203(7) .0010(6) .0032(6) -.0014(6)
C41 .0198(8) .0204(8) .0270(9) .0014(6) .0074(7) -.0003(7)
N41 .0279(9) .0230(8) .0437(12) -.0010(7) .0158(9) -.0075(8)
C42 .0184(8) .0206(8) .0199(7) .0015(6) .0028(6) -.0005(6)
N42 .0194(7) .0271(9) .0294(9) -.0005(6) .0037(6) -.0031(7)
C101 .0442(14) .0350(12) .0210(9) .0206(11) .0039(9) .0063(8)
C102 .0335(11) .0207(9) .0374(12) .0056(8) .0078(9) .0113(8)
C103 .0374(12) .0187(8) .0265(9) .0071(8) .0010(8) -.0003(7)
C104 .0243(9) .0238(9) .0366(12) .0093(8) .0064(8) .0042(8)
C105 .0356(12) .0262(10) .0355(12) .0117(9) -.0140(10) -.0048(9)

loop_
_atom_type_symbol
_atom_type_oxidation_number
_atom_type_number_in_cell
_atom_type_scat_dispersion_real
_atom_type_scat_dispersion_imag
_atom_type_scat_source
C 0 80 .002 .002 'Int Tables Vol IV Tables 2.2B and 2.3.1'
H 0 64 0 0 'Int Tables Vol IV Tables 2.2B and 2.3.1'
N 0 8 .004 .003 'Int Tables Vol IV Tables 2.2B and 2.3.1'
O 0 4 .008 .006 'Int Tables Vol IV Tables 2.2B and 2.3.1'
Ru 0 4 -1.42 .836 'Int Tables Vol IV Tables 2.2B and 2.3.1'
S 0 8 .11 .124 'Int Tables Vol IV Tables 2.2B and 2.3.1'

loop_
_geom_angle_atom_site_label_1
_geom_angle_atom_site_label_2
_geom_angle_atom_site_label_3
_geom_angle
C01 Ru C1 91.57(8)
C01 Ru S3 96.45(6)
C01 Ru C101 158.41(9)
C01 Ru C102 124.15(9)
C01 Ru C103 97.38(9)
C01 Ru C104 101.99(9)
C01 Ru C105 135.73(10)
C1 Ru S3 81.44(5)
C1 Ru C101 107.92(9)
C1 Ru C102 144.27(9)
C1 Ru C103 151.39(8)
C1 Ru C104 114.41(8)
C1 Ru C105 93.74(9)
S3 Ru C101 95.59(8)
S3 Ru C102 93.89(7)
S3 Ru C103 124.07(7)
S3 Ru C104 155.03(7)
S3 Ru C105 127.80(8)
C101 Ru C102 36.92(10)
C101 Ru C103 61.04(10)
C101 Ru C104 61.93(10)
C101 Ru C105 36.66(11)
C102 Ru C103 36.24(10)
C102 Ru C104 61.79(10)
C102 Ru C105 61.34(10)
C103 Ru C104 37.12(9)
C103 Ru C105 61.23(9)
C104 Ru C105 37.19(10)
Ru C01 O01 177.21(19)
Ru C1 S1 126.83(11)
Ru C1 C2 121.32(14)
S1 C1 C2 111.65(14)
C1 S1 C11 106.90(11)
S1 C11 H11a 110.3
S1 C11 H11b 109.4
S1 C11 H11c 110.1
H11a C11 H11b 108.7
H11a C11 H11c 109.9
H11b C11 H11c 108.4
C1 C2 C21 121.56(17)
C1 C2 C3 119.20(16)
C21 C2 C3 119.17(17)
C2 C21 C22 119.44(16)
C2 C21 C26 120.54(17)
C22 C21 C26 120.03(17)
C21 C22 C23 119.60(19)
C21 C22 H22 120.2
C23 C22 H22 120.2
C22 C23 C24 120.4(2)
C22 C23 H23 120.3
C24 C23 H23 119.4
C23 C24 C25 120.1(2)
C23 C24 H24 119.2
C25 C24 H24 120.7
C24 C25 C26 119.9(2)
C24 C25 H25 119.8
C26 C25 H25 120.3
C21 C26 C25 119.97(19)
C21 C26 H26 119.5
C25 C26 H26 120.5
C2 C3 S3 113.97(14)
C2 C3 C4 129.21(17)
S3 C3 C4 116.82(14)
Ru S3 C3 102.06(6)
Ru S3 C31 110.25(7)
C3 S3 C31 97.37(9)
S3 C31 H31a 109.09
S3 C31 H31b 109.43
S3 C31 H31c 109.47
H31a C31 H31b 109.3
H31a C31 H31c 109.5
H31b C31 H31c 110.0
C3 C4 C41 125.35(18)
C3 C4 C42 121.02(18)
C41 C4 C42 113.63(18)
C4 C41 N41 173.8(2)
C4 C42 N42 177.1(2)
Ru C101 C102 72.18(15)
Ru C101 C105 71.96(15)
Ru C101 H101 121.6
C102 C101 C105 108.3(2)
C102 C101 H101 126.1
C105 C101 H101 125.6
Ru C102 C101 70.90(15)
Ru C102 C103 72.14(14)
Ru C102 H102 122.9
C101 C102 C103 107.8(2)
C101 C102 H102 125.8
C103 C102 H102 126.3
Ru C103 C102 71.63(14)
Ru C103 C104 70.89(13)
Ru C103 H103 124.39
C102 C103 C104 109.0(2)
C102 C103 H103 125.3
C104 C103 H103 125.7
Ru C104 C103 71.98(14)
Ru C104 C105 71.36(15)
Ru C104 H104 121.7
C103 C104 C105 106.3(2)
C103 C104 H104 125.7
C105 C104 H104 128.0
Ru C105 C101 71.37(15)
Ru C105 C104 71.46(15)
Ru C105 H105 122.6
C101 C105 C104 108.5(2)
C101 C105 H105 126.3
C104 C105 H105 125.1

loop_
_geom_bond_atom_site_label_1
_geom_bond_atom_site_label_2
_geom_bond_distance
Ru C01 1.871(2)
Ru C1 2.058(2)
Ru S3 2.3132(5)
Ru C101 2.235(3)
Ru C102 2.252(3)
Ru C103 2.258(2)
Ru C104 2.244(2)
Ru C105 2.242(3)
C01 O01 1.153(3)
C1 S1 1.740(2)
C1 C2 1.412(3)
S1 C11 1.798(3)
C11 H11a .946
C11 H11b .963
C11 H11c .950
C2 C21 1.498(3)
C2 C3 1.403(3)
C21 C22 1.401(3)
C21 C26 1.396(3)
C22 C23 1.393(3)
C22 H22 .956
C23 C24 1.391(3)
C23 H23 .957
C24 C25 1.393(3)
C24 H24 .947
C25 C26 1.396(3)
C25 H25 .953
C26 H26 .951
C3 S3 1.8052(19)
C3 C4 1.399(3)
S3 C31 1.814(2)
C31 H31a .954
C31 H31b .948
C31 H31c .946
C4 C41 1.432(3)
C4 C42 1.429(3)
C41 N41 1.163(3)
C42 N42 1.162(3)
C101 C102 1.421(4)
C101 C105 1.408(4)
C101 H101 .948
C102 C103 1.402(4)
C102 H102 .957
C103 C104 1.433(4)
C103 H103 .944
C104 C105 1.430(4)
C104 H104 .955
C105 H105 .961
